data_7050308
loop_
_publ_author_name
'Andrew Beeby'
'Sylvia Bettington'
'Ian J. S. Fairlamb'
'Andr\'es E. Goeta'
'Anant R. Kapdi'
'Elina H. Niemel\"a'
'Amber L. Thompson'

_publ_section_title
;
 A new precatalyst for the Suzuki reaction---a pyridyl-bridged
 dinuclear palladium complex as a source of mono-ligated palladium(0)
;
_journal_issue 5
_journal_name_full 'New J. Chem.'
_journal_page_first 600
_journal_page_last 605
_journal_paper_doi 10.1039/b401077a
_journal_volume 28
_journal_year 2004
_chemical_formula_moiety 'C5.5 H3.5 N0.5 F, C46 H38 Br2 N2 P2 Pd2'
_chemical_formula_sum 'C51.5 H41.5 Br2 F N2.5 P2 Pd2'
_chemical_formula_weight 1148.93
_chemical_melting_point ?
_chemical_name_common '[Br(PPh3)(Py)Pd]2'
_chemical_name_systematic
; 
Bromo(triphenylposphine)(2-pyridine)Paladium dimer 
;
_space_group_IT_number 2
_symmetry_cell_setting triclinic
_symmetry_space_group_name_Hall '-P 1'
_symmetry_space_group_name_H-M 'P -1'
_atom_sites_solution_hydrogens geom
_atom_sites_solution_primary direct
_atom_sites_solution_secondary difmap
_audit_creation_method SHELXL-97
_cell_angle_alpha 81.5170(10)
_cell_angle_beta 78.849(2)
_cell_angle_gamma 70.8180(10)
_cell_formula_units_Z 2
_cell_length_a 10.4525(4)
_cell_length_b 13.0911(5)
_cell_length_c 17.7535(6)
_cell_measurement_reflns_used 5088
_cell_measurement_temperature 120(2)
_cell_measurement_theta_max 57.965
_cell_measurement_theta_min 4.696
_cell_volume 2241.84(14)
_computing_cell_refinement 'SMART-NT V5.0 (Bruker, 1998)'
_computing_data_collection 'SMART-NT V5.0 (Bruker, 1998)'
_computing_data_reduction 'SMART-NT V5.0 (Bruker, 1998)'
_computing_molecular_graphics 'Bruker SHELXTL'
_computing_publication_material 'Bruker SHELXTL'
_computing_structure_refinement 'SHELXL-97 (Sheldrick, 1997)'
_computing_structure_solution 'SHELXS-97 (Sheldrick, 1997)'
_diffrn_ambient_temperature 120(2)
_diffrn_detector_area_resol_mean 8
_diffrn_measured_fraction_theta_full 0.977
_diffrn_measured_fraction_theta_max 0.977
_diffrn_measurement_device_type 'Bruker SMART CCD 1K area detector'
_diffrn_measurement_method \w-scans
_diffrn_radiation_monochromator graphite
_diffrn_radiation_source 'fine-focus sealed tube'
_diffrn_radiation_type MoK\a
_diffrn_radiation_wavelength 0.71073
_diffrn_reflns_av_R_equivalents 0.0418
_diffrn_reflns_av_sigmaI/netI 0.0543
_diffrn_reflns_limit_h_max 14
_diffrn_reflns_limit_h_min -14
_diffrn_reflns_limit_k_max 17
_diffrn_reflns_limit_k_min -17
_diffrn_reflns_limit_l_max 24
_diffrn_reflns_limit_l_min -24
_diffrn_reflns_number 27278
_diffrn_reflns_theta_full 29.10
_diffrn_reflns_theta_max 29.10
_diffrn_reflns_theta_min 1.65
_exptl_absorpt_coefficient_mu 2.699
_exptl_absorpt_correction_T_max 0.8997
_exptl_absorpt_correction_T_min 0.4115
_exptl_absorpt_correction_type integration
_exptl_absorpt_process_details 'XPREP (SHELXTL,1997)'
_exptl_crystal_colour 'clear pale brown'
_exptl_crystal_density_diffrn 1.702
_exptl_crystal_density_meas ?
_exptl_crystal_density_method .
_exptl_crystal_description plate
_exptl_crystal_F_000 1138
_exptl_crystal_size_max 0.40
_exptl_crystal_size_mid 0.08
_exptl_crystal_size_min 0.04
_refine_diff_density_max 1.057
_refine_diff_density_min -1.705
_refine_diff_density_rms 0.124
_refine_ls_extinction_method none
_refine_ls_goodness_of_fit_ref 1.035
_refine_ls_hydrogen_treatment constr
_refine_ls_matrix_type full
_refine_ls_number_parameters 561
_refine_ls_number_reflns 11754
_refine_ls_number_restraints 1
_refine_ls_restrained_S_all 1.035
_refine_ls_R_factor_all 0.0680
_refine_ls_R_factor_gt 0.0431
_refine_ls_shift/su_max 0.000
_refine_ls_shift/su_mean 0.000
_refine_ls_structure_factor_coef Fsqd
_refine_ls_weighting_details 'calc w=1/[\s^2^(Fo^2^)+(0.0359P)^2^+4.6626P] where P=(Fo^2^+2Fc^2^)/3'
_refine_ls_weighting_scheme calc
_refine_ls_wR_factor_gt 0.0898
_refine_ls_wR_factor_ref 0.1002
_reflns_number_gt 8778
_reflns_number_total 11754
_reflns_threshold_expression >2sigma(I)
_cod_data_source_file b401077a.txt
_cod_data_source_block 1
_cod_depositor_comments
;
The following automatic conversions were performed:
'_symmetry_cell_setting' value 'Triclinic' changed to 'triclinic'
according to '/home/adriana/struct/CIF-dictionaries/cif_core.dic'
dictionary named 'cif_core.dic' version 2.4.1 from 2010-06-29.

Automatic conversion script
Id: cif_fix_enum 1555 2011-01-17 13:19:09Z saulius 

The following automatic conversions were performed:

'_chemical_melting_point' value 'not measured' was changed to '?' -
the value is undefined or not given.

Automatic conversion script
Id: cif_fix_values 1569 2011-02-09 13:29:24Z adriana 
;
_cod_original_sg_symbol_H-M P-1
_cod_original_formula_sum 'C51.50 H41.50 Br2 F N2.50 P2 Pd2'
_cod_database_code 7050308

loop_
_symmetry_equiv_pos_as_xyz
'x, y, z'
'-x, -y, -z'

loop_
_atom_site_label
_atom_site_type_symbol
_atom_site_fract_x
_atom_site_fract_y
_atom_site_fract_z
_atom_site_U_iso_or_equiv
_atom_site_adp_type
_atom_site_occupancy
_atom_site_symmetry_multiplicity
_atom_site_calc_flag
_atom_site_refinement_flags
_atom_site_disorder_assembly
_atom_site_disorder_group
Pd1 Pd 0.18301(3) 0.44478(2) 0.259200(16) 0.01821(7) Uani 1 1 d . A .
Br1 Br 0.16465(5) 0.39993(4) 0.12995(2) 0.03183(11) Uani 1 1 d . . .
P1 P 0.40698(10) 0.34469(8) 0.25130(6) 0.0214(2) Uani 1 1 d . . .
C111 C 0.4880(4) 0.3406(3) 0.3344(2) 0.0256(8) Uani 1 1 d . A .
C112 C 0.5018(5) 0.4371(4) 0.3499(2) 0.0320(10) Uani 1 1 d . . .
H11A H 0.4715 0.5010 0.3166 0.038 Uiso 1 1 calc R A .
C113 C 0.5583(6) 0.4419(5) 0.4125(3) 0.0492(14) Uani 1 1 d . A .
H11B H 0.5682 0.5082 0.4221 0.059 Uiso 1 1 calc R . .
C114 C 0.6009(6) 0.3484(5) 0.4615(3) 0.0546(16) Uani 1 1 d . . .
H11C H 0.6399 0.3511 0.5050 0.066 Uiso 1 1 calc R A .
C115 C 0.5871(6) 0.2525(5) 0.4478(3) 0.0502(14) Uani 1 1 d . A .
H11D H 0.6162 0.1890 0.4817 0.060 Uiso 1 1 calc R . .
C116 C 0.5303(5) 0.2488(4) 0.3840(3) 0.0384(11) Uani 1 1 d . . .
H11E H 0.5206 0.1824 0.3745 0.046 Uiso 1 1 calc R A .
C121 C 0.4425(4) 0.2025(3) 0.2376(2) 0.0267(9) Uani 1 1 d . A .
C122 C 0.5739(5) 0.1293(4) 0.2325(3) 0.0359(10) Uani 1 1 d . . .
H12A H 0.6487 0.1541 0.2351 0.043 Uiso 1 1 calc R A .
C123 C 0.5983(5) 0.0209(4) 0.2238(3) 0.0401(11) Uani 1 1 d . A .
H12B H 0.6891 -0.0279 0.2200 0.048 Uiso 1 1 calc R . .
C124 C 0.4915(7) -0.0152(4) 0.2208(4) 0.0646(19) Uani 1 1 d . . .
H12C H 0.5077 -0.0895 0.2146 0.077 Uiso 1 1 calc R A .
C125 C 0.3619(7) 0.0548(5) 0.2266(6) 0.101(3) Uani 1 1 d . A .
H12D H 0.2878 0.0288 0.2246 0.121 Uiso 1 1 calc R . .
C126 C 0.3364(6) 0.1634(4) 0.2352(4) 0.0609(18) Uani 1 1 d . . .
H12E H 0.2450 0.2112 0.2394 0.073 Uiso 1 1 calc R A .
C131 C 0.5058(6) 0.4024(4) 0.1735(3) 0.0223(9) Uani 0.50 1 d PG A 1
C132 C 0.4595(5) 0.5148(4) 0.1595(3) 0.0309(19) Uani 0.50 1 d PG A 1
H13C H 0.3725 0.5551 0.1847 0.037 Uiso 0.50 1 calc PR A 1
C133 C 0.5406(6) 0.5683(4) 0.1086(4) 0.036(2) Uani 0.50 1 d PG A 1
H13D H 0.5089 0.6452 0.0990 0.043 Uiso 0.50 1 calc PR A 1
C134 C 0.6679(6) 0.5094(5) 0.0717(4) 0.037(3) Uani 0.50 1 d PG A 1
H13K H 0.7233 0.5460 0.0369 0.044 Uiso 0.50 1 calc PR A 1
C135 C 0.7142(5) 0.3970(5) 0.0857(4) 0.050(3) Uani 0.50 1 d PG A 1
H13G H 0.8012 0.3568 0.0605 0.060 Uiso 0.50 1 calc PR A 1
C136 C 0.6331(6) 0.3435(3) 0.1367(4) 0.041(2) Uani 0.50 1 d PG A 1
H13H H 0.6648 0.2667 0.1462 0.049 Uiso 0.50 1 calc PR A 1
C13A C 0.5256(3) 0.3991(2) 0.17382(15) 0.0223(9) Uani 0.50 1 d PG A 2
C13B C 0.4757(3) 0.4643(4) 0.11009(13) 0.0251(17) Uani 0.50 1 d PG A 2
H13A H 0.3809 0.4843 0.1066 0.030 Uiso 0.50 1 calc PR A 2
C13C C 0.5645(4) 0.5002(4) 0.05150(16) 0.034(2) Uani 0.50 1 d PG A 2
H13B H 0.5304 0.5447 0.0079 0.041 Uiso 0.50 1 calc PR A 2
C13D C 0.7032(4) 0.4708(4) 0.05666(18) 0.034(3) Uani 0.50 1 d PG A 2
H13J H 0.7638 0.4954 0.0166 0.041 Uiso 0.50 1 calc PR A 2
C13E C 0.7531(3) 0.4056(4) 0.1204(2) 0.0255(19) Uani 0.50 1 d PG A 2
H13E H 0.8479 0.3856 0.1239 0.031 Uiso 0.50 1 calc PR A 2
C13F C 0.6643(3) 0.3697(3) 0.17897(18) 0.0196(15) Uani 0.50 1 d PG A 2
H13F H 0.6984 0.3252 0.2225 0.024 Uiso 0.50 1 calc PR A 2
C11 C 0.1774(3) 0.4726(2) 0.36734(15) 0.0214(8) Uani 1 1 d R . .
C12 C 0.1952(3) 0.3911(3) 0.42830(14) 0.0290(9) Uani 1 1 d R A .
H12F H 0.2134 0.3179 0.4183 0.035 Uiso 1 1 calc R . .
C13 C 0.1871(5) 0.4143(4) 0.5023(2) 0.0378(12) Uani 1 1 d . . .
H13I H 0.2005 0.3583 0.5434 0.045 Uiso 1 1 calc R A .
C14 C 0.1589(5) 0.5213(5) 0.5151(2) 0.0398(12) Uani 1 1 d . A .
H14A H 0.1519 0.5403 0.5657 0.048 Uiso 1 1 calc R . .
C15 C 0.1411(4) 0.6003(4) 0.4547(2) 0.0304(9) Uani 1 1 d . . .
H15A H 0.1225 0.6737 0.4642 0.036 Uiso 1 1 calc R A .
N1 N 0.1492(3) 0.5764(3) 0.38167(18) 0.0220(7) Uani 1 1 d . A .
Pd2 Pd 0.12737(3) 0.69485(2) 0.288412(16) 0.01886(7) Uani 1 1 d . . .
Br2 Br 0.31365(6) 0.75390(5) 0.32243(4) 0.05651(17) Uani 1 1 d . A .
P2 P 0.09947(10) 0.81597(8) 0.18228(6) 0.01945(19) Uani 1 1 d . A .
C211 C 0.0332(4) 0.9547(3) 0.2101(2) 0.0261(8) Uani 1 1 d . . .
C212 C -0.0284(5) 0.9715(4) 0.2850(3) 0.0382(11) Uani 1 1 d . A .
H21A H -0.0359 0.9112 0.3206 0.046 Uiso 1 1 calc R . .
C213 C -0.0801(7) 1.0757(5) 0.3095(4) 0.0563(15) Uani 1 1 d . . .
H21B H -0.1246 1.0863 0.3610 0.068 Uiso 1 1 calc R A .
C214 C -0.0665(7) 1.1628(5) 0.2591(4) 0.0637(18) Uani 1 1 d . A .
H21C H -0.0989 1.2336 0.2761 0.076 Uiso 1 1 calc R . .
C215 C -0.0057(6) 1.1476(4) 0.1835(4) 0.0540(15) Uani 1 1 d . . .
H21D H 0.0024 1.2081 0.1484 0.065 Uiso 1 1 calc R A .
C216 C 0.0436(5) 1.0440(4) 0.1591(3) 0.0383(11) Uani 1 1 d . A .
H21E H 0.0848 1.0339 0.1070 0.046 Uiso 1 1 calc R . .
C221 C -0.0154(4) 0.8041(3) 0.1211(2) 0.0224(8) Uani 1 1 d . . .
C222 C -0.1139(4) 0.8910(4) 0.0908(2) 0.0302(9) Uani 1 1 d . A .
H22A H -0.1302 0.9620 0.1047 0.036 Uiso 1 1 calc R . .
C223 C -0.1889(5) 0.8744(5) 0.0400(3) 0.0421(12) Uani 1 1 d . . .
H22B H -0.2572 0.9342 0.0196 0.051 Uiso 1 1 calc R A .
C224 C -0.1655(5) 0.7717(5) 0.0186(3) 0.0441(13) Uani 1 1 d . A .
H22C H -0.2167 0.7610 -0.0167 0.053 Uiso 1 1 calc R . .
C225 C -0.0678(5) 0.6852(4) 0.0487(3) 0.0388(12) Uani 1 1 d . . .
H22D H -0.0512 0.6145 0.0340 0.047 Uiso 1 1 calc R A .
C226 C 0.0061(5) 0.7003(4) 0.1000(2) 0.0300(9) Uani 1 1 d . A .
H22E H 0.0724 0.6397 0.1212 0.036 Uiso 1 1 calc R . .
C231 C 0.2449(5) 0.8224(5) 0.1058(3) 0.0208(10) Uani 0.50 1 d PG A 1
C232 C 0.2584(6) 0.7876(5) 0.0336(3) 0.0252(18) Uani 0.50 1 d PG A 1
H23A H 0.1930 0.7579 0.0228 0.030 Uiso 0.50 1 calc PR A 1
C233 C 0.3677(7) 0.7964(5) -0.0229(3) 0.030(2) Uani 0.50 1 d PG A 1
H23B H 0.3769 0.7726 -0.0723 0.036 Uiso 0.50 1 calc PR A 1
C234 C 0.4633(6) 0.8399(5) -0.0072(3) 0.027(2) Uani 0.50 1 d PG A 1
H23J H 0.5380 0.8459 -0.0458 0.032 Uiso 0.50 1 calc PR A 1
C235 C 0.4498(5) 0.8747(5) 0.0650(3) 0.032(2) Uani 0.50 1 d PG A 1
H23E H 0.5152 0.9044 0.0758 0.039 Uiso 0.50 1 calc PR A 1
C236 C 0.3406(6) 0.8659(5) 0.1215(3) 0.0271(18) Uani 0.50 1 d PG A 1
H23F H 0.3313 0.8897 0.1709 0.033 Uiso 0.50 1 calc PR A 1
C23A C 0.2592(5) 0.8074(5) 0.1135(3) 0.0208(10) Uani 0.50 1 d PG A 2
C23B C 0.2463(5) 0.8487(6) 0.0376(4) 0.039(2) Uani 0.50 1 d PG A 2
H23C H 0.1579 0.8798 0.0229 0.047 Uiso 0.50 1 calc PR A 2
C23C C 0.3628(7) 0.8444(6) -0.0167(3) 0.038(3) Uani 0.50 1 d PG A 2
H23D H 0.3539 0.8727 -0.0686 0.045 Uiso 0.50 1 calc PR A 2
C23D C 0.4921(6) 0.7989(6) 0.0048(3) 0.043(3) Uani 0.50 1 d PG A 2
H23K H 0.5717 0.7961 -0.0323 0.052 Uiso 0.50 1 calc PR A 2
C23E C 0.5050(5) 0.7577(6) 0.0807(4) 0.042(2) Uani 0.50 1 d PG A 2
H23G H 0.5934 0.7266 0.0954 0.050 Uiso 0.50 1 calc PR A 2
C23F C 0.3886(6) 0.7619(5) 0.1350(3) 0.034(2) Uani 0.50 1 d PG A 2
H23H H 0.3974 0.7337 0.1869 0.041 Uiso 0.50 1 calc PR A 2
C21 C -0.0371(4) 0.6545(3) 0.2790(2) 0.0187(7) Uani 1 1 d . A .
C22 C -0.1698(4) 0.7276(3) 0.2873(2) 0.0244(8) Uani 1 1 d . . .
H22F H -0.1842 0.8005 0.2964 0.029 Uiso 1 1 calc R A .
C23 C -0.2805(4) 0.6945(4) 0.2823(3) 0.0311(10) Uani 1 1 d . A .
H23I H -0.3710 0.7436 0.2896 0.037 Uiso 1 1 calc R . .
C24 C -0.2577(4) 0.5889(4) 0.2665(3) 0.0322(10) Uani 1 1 d . . .
H24A H -0.3313 0.5650 0.2604 0.039 Uiso 1 1 calc R A .
C25 C -0.1250(4) 0.5196(3) 0.2601(2) 0.0267(9) Uani 1 1 d . A .
H25A H -0.1086 0.4468 0.2497 0.032 Uiso 1 1 calc R . .
N2 N -0.0172(3) 0.5507(3) 0.26788(17) 0.0194(6) Uani 1 1 d . . .
C5S C -0.6314(7) 1.0350(7) 0.4883(5) 0.050(3) Uiso 0.50 1 d PG . .
N1S N -0.7197(9) 1.1069(7) 0.5398(4) 0.063(3) Uiso 0.50 1 d PG . .
C1S C -0.8590(8) 1.1464(8) 0.5353(6) 0.077(4) Uiso 0.50 1 d PGD . .
H1SB H -0.9194 1.1956 0.5705 0.093 Uiso 0.50 1 calc PR . .
C2S C -0.9100(7) 1.1140(9) 0.4793(7) 0.084(7) Uiso 0.50 1 d PG . .
H2SA H -1.0052 1.1410 0.4762 0.101 Uiso 0.50 1 calc PR . .
C3S C -0.8216(10) 1.0421(9) 0.4277(6) 0.088(5) Uiso 0.50 1 d PGD . .
H3SA H -0.8565 1.0199 0.3894 0.105 Uiso 0.50 1 calc PR . .
C4S C -0.6823(9) 1.0026(8) 0.4322(5) 0.070(6) Uiso 0.50 1 d PG . .
H4SA H -0.6220 0.9534 0.3970 0.084 Uiso 0.50 1 calc PR . .
C6S C -0.4834(7) 0.9962(7) 0.5031(5) 0.0371(19) Uiso 0.50 1 d PG . .
C7S C -0.3818(8) 0.9252(7) 0.4559(4) 0.050(3) Uiso 0.50 1 d PGD . .
C8S C -0.2476(7) 0.8888(7) 0.4708(5) 0.058(4) Uiso 0.50 1 d PG . .
H8SA H -0.1781 0.8403 0.4385 0.070 Uiso 0.50 1 calc PR . .
C9S C -0.2151(7) 0.9232(9) 0.5330(6) 0.086(5) Uiso 0.50 1 d PG . .
C10S C -0.3167(9) 0.9942(9) 0.5803(6) 0.113(11) Uiso 0.50 1 d PG . .
H10A H -0.2945 1.0177 0.6228 0.136 Uiso 0.50 1 calc PR . .
C11S C -0.4509(8) 1.0306(8) 0.5654(5) 0.064(3) Uiso 0.50 1 d PGD . .
H11F H -0.5204 1.0791 0.5977 0.077 Uiso 0.50 1 calc PR . .
F1S F -0.4122(9) 0.8912(7) 0.3981(5) 0.085(2) Uiso 0.50 1 d P . .
F2S F -0.0816(11) 0.8888(10) 0.5423(8) 0.106(4) Uiso 0.50 1 d P . .

loop_
_atom_site_aniso_label
_atom_site_aniso_U_11
_atom_site_aniso_U_22
_atom_site_aniso_U_33
_atom_site_aniso_U_23
_atom_site_aniso_U_13
_atom_site_aniso_U_12
Pd1 0.01804(15) 0.01875(14) 0.01795(14) 0.00118(10) -0.00465(11) -0.00602(11)
Br1 0.0403(3) 0.0308(2) 0.0268(2) -0.00402(17) -0.00899(19) -0.01135(19)
P1 0.0195(5) 0.0210(5) 0.0210(5) 0.0018(4) -0.0032(4) -0.0044(4)
C111 0.019(2) 0.035(2) 0.0214(19) 0.0051(16) -0.0049(15) -0.0083(17)
C112 0.037(3) 0.042(3) 0.023(2) 0.0129(18) -0.0103(18) -0.023(2)
C113 0.061(4) 0.073(4) 0.034(3) 0.013(3) -0.017(2) -0.051(3)
C114 0.057(4) 0.088(5) 0.035(3) 0.018(3) -0.025(3) -0.044(3)
C115 0.054(3) 0.057(3) 0.039(3) 0.016(2) -0.022(3) -0.017(3)
C116 0.040(3) 0.036(3) 0.034(2) 0.008(2) -0.010(2) -0.007(2)
C121 0.026(2) 0.024(2) 0.027(2) 0.0057(16) -0.0027(17) -0.0065(17)
C122 0.027(2) 0.035(2) 0.045(3) -0.004(2) -0.004(2) -0.0089(19)
C123 0.038(3) 0.029(2) 0.043(3) 0.002(2) -0.002(2) -0.002(2)
C124 0.061(4) 0.019(2) 0.118(6) 0.007(3) -0.034(4) -0.013(2)
C125 0.059(4) 0.027(3) 0.232(11) 0.021(5) -0.069(6) -0.024(3)
C126 0.032(3) 0.022(2) 0.126(6) 0.017(3) -0.027(3) -0.007(2)
C131 0.026(2) 0.024(2) 0.0175(18) 0.0006(15) -0.0030(17) -0.0098(18)
C132 0.023(4) 0.031(5) 0.038(5) 0.009(4) -0.005(4) -0.013(4)
C133 0.036(5) 0.033(5) 0.041(5) 0.011(4) -0.014(4) -0.015(4)
C134 0.038(6) 0.041(7) 0.032(5) 0.015(5) -0.008(5) -0.017(5)
C135 0.040(6) 0.036(6) 0.049(7) 0.002(5) 0.028(5) -0.002(5)
C136 0.033(5) 0.031(5) 0.049(6) 0.006(4) 0.009(5) -0.007(4)
C13A 0.026(2) 0.024(2) 0.0175(18) 0.0006(15) -0.0030(17) -0.0098(18)
C13B 0.024(4) 0.026(4) 0.028(4) 0.002(3) -0.007(3) -0.011(3)
C13C 0.042(5) 0.043(5) 0.024(4) 0.014(4) -0.008(4) -0.028(5)
C13D 0.029(6) 0.049(8) 0.031(5) 0.011(5) -0.005(4) -0.028(6)
C13E 0.024(4) 0.033(5) 0.022(4) -0.004(4) -0.004(3) -0.012(4)
C13F 0.022(4) 0.019(4) 0.020(4) -0.003(3) -0.007(3) -0.008(3)
C11 0.0138(18) 0.033(2) 0.0170(17) 0.0024(15) -0.0023(14) -0.0093(16)
C12 0.023(2) 0.035(2) 0.029(2) 0.0073(18) -0.0052(17) -0.0121(18)
C13 0.026(2) 0.064(3) 0.021(2) 0.017(2) -0.0064(18) -0.018(2)
C14 0.032(3) 0.078(4) 0.0126(18) -0.004(2) -0.0013(17) -0.023(3)
C15 0.023(2) 0.045(3) 0.026(2) -0.0113(19) -0.0005(17) -0.013(2)
N1 0.0165(16) 0.0322(18) 0.0177(15) -0.0020(13) -0.0018(12) -0.0085(14)
Pd2 0.01625(14) 0.02108(14) 0.02091(14) -0.00037(11) -0.00507(11) -0.00743(11)
Br2 0.0562(4) 0.0543(3) 0.0795(4) 0.0270(3) -0.0452(3) -0.0389(3)
P2 0.0177(5) 0.0178(5) 0.0226(5) -0.0019(4) -0.0021(4) -0.0059(4)
C211 0.020(2) 0.024(2) 0.035(2) -0.0031(17) -0.0068(17) -0.0056(16)
C212 0.047(3) 0.028(2) 0.041(3) -0.009(2) 0.000(2) -0.014(2)
C213 0.066(4) 0.043(3) 0.062(4) -0.026(3) -0.001(3) -0.015(3)
C214 0.065(4) 0.032(3) 0.098(5) -0.025(3) -0.005(4) -0.015(3)
C215 0.057(4) 0.024(2) 0.078(4) 0.001(3) -0.007(3) -0.013(2)
C216 0.038(3) 0.029(2) 0.043(3) 0.000(2) 0.002(2) -0.009(2)
C221 0.022(2) 0.0246(19) 0.0212(18) 0.0009(15) -0.0027(15) -0.0095(16)
C222 0.025(2) 0.031(2) 0.031(2) -0.0044(18) -0.0050(18) -0.0015(18)
C223 0.026(2) 0.059(3) 0.038(3) -0.002(2) -0.015(2) -0.005(2)
C224 0.039(3) 0.070(4) 0.034(2) -0.011(2) -0.009(2) -0.026(3)
C225 0.054(3) 0.049(3) 0.026(2) -0.008(2) -0.001(2) -0.034(3)
C226 0.038(3) 0.031(2) 0.023(2) 0.0005(17) -0.0053(18) -0.015(2)
C231 0.019(2) 0.017(2) 0.024(2) 0.0014(18) -0.0045(18) -0.0036(19)
C232 0.018(4) 0.020(4) 0.034(5) -0.010(4) 0.006(3) -0.005(3)
C233 0.038(6) 0.018(5) 0.031(5) -0.007(4) 0.003(4) -0.007(4)
C234 0.018(5) 0.024(5) 0.029(5) 0.011(4) 0.004(4) -0.005(4)
C235 0.024(4) 0.044(5) 0.035(5) 0.003(4) -0.004(4) -0.022(4)
C236 0.022(4) 0.037(5) 0.028(4) 0.004(4) -0.008(3) -0.017(4)
C23A 0.019(2) 0.017(2) 0.024(2) 0.0014(18) -0.0045(18) -0.0036(19)
C23B 0.032(5) 0.048(6) 0.034(5) 0.000(5) 0.000(4) -0.015(5)
C23C 0.041(6) 0.046(7) 0.024(5) 0.008(5) 0.002(4) -0.020(6)
C23D 0.038(7) 0.040(7) 0.049(7) 0.002(5) -0.002(5) -0.015(6)
C23E 0.020(5) 0.057(6) 0.050(6) -0.010(5) -0.001(4) -0.014(4)
C23F 0.024(4) 0.041(5) 0.036(5) -0.001(4) -0.008(4) -0.007(4)
C21 0.0174(18) 0.0251(19) 0.0145(16) 0.0016(14) -0.0034(14) -0.0084(15)
C22 0.0182(19) 0.027(2) 0.026(2) 0.0002(16) -0.0025(16) -0.0058(16)
C23 0.017(2) 0.035(2) 0.035(2) 0.0096(19) -0.0046(17) -0.0053(17)
C24 0.022(2) 0.045(3) 0.037(2) 0.010(2) -0.0098(18) -0.022(2)
C25 0.027(2) 0.026(2) 0.032(2) 0.0056(17) -0.0113(18) -0.0149(17)
N2 0.0195(16) 0.0234(16) 0.0174(15) 0.0017(12) -0.0037(12) -0.0105(13)

loop_
_atom_type_symbol
_atom_type_description
_atom_type_scat_dispersion_real
_atom_type_scat_dispersion_imag
_atom_type_scat_source
C C 0.0033 0.0016 'International Tables Vol C Tables 4.2.6.8 and 6.1.1.4'
H H 0.0000 0.0000 'International Tables Vol C Tables 4.2.6.8 and 6.1.1.4'
N N 0.0061 0.0033 'International Tables Vol C Tables 4.2.6.8 and 6.1.1.4'
F F 0.0171 0.0103 'International Tables Vol C Tables 4.2.6.8 and 6.1.1.4'
P P 0.1023 0.0942 'International Tables Vol C Tables 4.2.6.8 and 6.1.1.4'
Pd Pd -0.9988 1.0072 'International Tables Vol C Tables 4.2.6.8 and 6.1.1.4'
Br Br -0.2901 2.4595 'International Tables Vol C Tables 4.2.6.8 and 6.1.1.4'

loop_
_geom_angle_atom_site_label_1
_geom_angle_atom_site_label_2
_geom_angle_atom_site_label_3
_geom_angle
_geom_angle_site_symmetry_1
_geom_angle_site_symmetry_3
_geom_angle_publ_flag
C11 Pd1 N2 86.30(11) . . ?
C11 Pd1 P1 91.09(8) . . ?
N2 Pd1 P1 174.09(9) . . ?
C11 Pd1 Br1 172.51(8) . . ?
N2 Pd1 Br1 90.10(8) . . ?
P1 Pd1 Br1 93.08(3) . . ?
C131 P1 C121 108.3(2) . . ?
C131 P1 C111 103.6(2) . . ?
C121 P1 C111 104.04(19) . . ?
C131 P1 C13A 5.3(2) . . ?
C121 P1 C13A 107.04(16) . . ?
C111 P1 C13A 99.14(16) . . ?
C131 P1 Pd1 109.57(19) . . ?
C121 P1 Pd1 114.65(14) . . ?
C111 P1 Pd1 115.85(14) . . ?
C13A P1 Pd1 114.47(11) . . ?
C116 C111 C112 118.7(4) . . ?
C116 C111 P1 123.8(4) . . ?
C112 C111 P1 117.4(3) . . ?
C113 C112 C111 121.3(4) . . ?
C113 C112 H11A 119.4 . . ?
C111 C112 H11A 119.4 . . ?
C112 C113 C114 119.1(5) . . ?
C112 C113 H11B 120.4 . . ?
C114 C113 H11B 120.4 . . ?
C115 C114 C113 120.7(5) . . ?
C115 C114 H11C 119.7 . . ?
C113 C114 H11C 119.7 . . ?
C114 C115 C116 119.6(5) . . ?
C114 C115 H11D 120.2 . . ?
C116 C115 H11D 120.2 . . ?
C111 C116 C115 120.7(5) . . ?
C111 C116 H11E 119.7 . . ?
C115 C116 H11E 119.7 . . ?
C126 C121 C122 117.8(4) . . ?
C126 C121 P1 119.9(4) . . ?
C122 C121 P1 122.3(3) . . ?
C123 C122 C121 121.3(4) . . ?
C123 C122 H12A 119.3 . . ?
C121 C122 H12A 119.3 . . ?
C124 C123 C122 119.6(5) . . ?
C124 C123 H12B 120.2 . . ?
C122 C123 H12B 120.2 . . ?
C125 C124 C123 120.1(5) . . ?
C125 C124 H12C 120.0 . . ?
C123 C124 H12C 120.0 . . ?
C124 C125 C126 120.8(6) . . ?
C124 C125 H12D 119.6 . . ?
C126 C125 H12D 119.6 . . ?
C121 C126 C125 120.4(5) . . ?
C121 C126 H12E 119.8 . . ?
C125 C126 H12E 119.8 . . ?
C132 C131 C136 120.0 . . ?
C132 C131 P1 115.9(3) . . ?
C136 C131 P1 123.2(3) . . ?
C131 C132 C133 120.0 . . ?
C131 C132 H13C 120.0 . . ?
C133 C132 H13C 120.0 . . ?
C132 C133 C134 120.0 . . ?
C132 C133 H13D 120.0 . . ?
C134 C133 H13D 120.0 . . ?
C135 C134 C133 120.0 . . ?
C135 C134 H13K 120.0 . . ?
C133 C134 H13K 120.0 . . ?
C136 C135 C134 120.0 . . ?
C136 C135 H13G 120.0 . . ?
C134 C135 H13G 120.0 . . ?
C135 C136 C131 120.0 . . ?
C135 C136 H13H 120.0 . . ?
C131 C136 H13H 120.0 . . ?
C13B C13A C13F 120.0 . . ?
C13B C13A P1 120.13(12) . . ?
C13F C13A P1 119.81(12) . . ?
C13A C13B C13C 120.0 . . ?
C13A C13B H13A 120.0 . . ?
C13C C13B H13A 120.0 . . ?
C13D C13C C13B 120.0 . . ?
C13D C13C H13B 120.0 . . ?
C13B C13C H13B 120.0 . . ?
C13C C13D C13E 120.0 . . ?
C13C C13D H13J 120.0 . . ?
C13E C13D H13J 120.0 . . ?
C13D C13E C13F 120.0 . . ?
C13D C13E H13E 120.0 . . ?
C13F C13E H13E 120.0 . . ?
C13E C13F C13A 120.0 . . ?
C13E C13F H13F 120.0 . . ?
C13A C13F H13F 120.0 . . ?
N1 C11 C12 119.3(2) . . ?
N1 C11 Pd1 117.2(2) . . ?
C12 C11 Pd1 123.43(15) . . ?
C13 C12 C11 121.5(3) . . ?
C13 C12 H12F 119.3 . . ?
C11 C12 H12F 119.3 . . ?
C12 C13 C14 117.9(4) . . ?
C12 C13 H13I 121.0 . . ?
C14 C13 H13I 121.0 . . ?
C15 C14 C13 119.8(4) . . ?
C15 C14 H14A 120.1 . . ?
C13 C14 H14A 120.1 . . ?
N1 C15 C14 121.8(4) . . ?
N1 C15 H15A 119.1 . . ?
C14 C15 H15A 119.1 . . ?
C11 N1 C15 119.7(3) . . ?
C11 N1 Pd2 117.8(2) . . ?
C15 N1 Pd2 122.4(3) . . ?
C21 Pd2 N1 85.34(14) . . ?
C21 Pd2 P2 91.57(11) . . ?
N1 Pd2 P2 175.96(9) . . ?
C21 Pd2 Br2 170.38(10) . . ?
N1 Pd2 Br2 89.86(9) . . ?
P2 Pd2 Br2 93.57(3) . . ?
C221 P2 C211 106.42(19) . . ?
C221 P2 C231 97.9(2) . . ?
C211 P2 C231 102.2(2) . . ?
C221 P2 C23A 102.4(2) . . ?
C211 P2 C23A 106.4(3) . . ?
C231 P2 C23A 7.6(3) . . ?
C221 P2 Pd2 116.14(13) . . ?
C211 P2 Pd2 110.45(14) . . ?
C231 P2 Pd2 121.8(2) . . ?
C23A P2 Pd2 114.2(2) . . ?
C212 C211 C216 118.7(4) . . ?
C212 C211 P2 118.6(3) . . ?
C216 C211 P2 122.8(3) . . ?
C211 C212 C213 121.0(5) . . ?
C211 C212 H21A 119.5 . . ?
C213 C212 H21A 119.5 . . ?
C214 C213 C212 119.8(6) . . ?
C214 C213 H21B 120.1 . . ?
C212 C213 H21B 120.1 . . ?
C213 C214 C215 120.0(5) . . ?
C213 C214 H21C 120.0 . . ?
C215 C214 H21C 120.0 . . ?
C214 C215 C216 120.0(5) . . ?
C214 C215 H21D 120.0 . . ?
C216 C215 H21D 120.0 . . ?
C215 C216 C211 120.6(5) . . ?
C215 C216 H21E 119.7 . . ?
C211 C216 H21E 119.7 . . ?
C222 C221 C226 118.9(4) . . ?
C222 C221 P2 124.3(3) . . ?
C226 C221 P2 116.6(3) . . ?
C221 C222 C223 119.9(4) . . ?
C221 C222 H22A 120.1 . . ?
C223 C222 H22A 120.1 . . ?
C224 C223 C222 120.7(5) . . ?
C224 C223 H22B 119.6 . . ?
C222 C223 H22B 119.6 . . ?
C225 C224 C223 119.5(4) . . ?
C225 C224 H22C 120.2 . . ?
C223 C224 H22C 120.2 . . ?
C224 C225 C226 120.4(5) . . ?
C224 C225 H22D 119.8 . . ?
C226 C225 H22D 119.8 . . ?
C225 C226 C221 120.6(4) . . ?
C225 C226 H22E 119.7 . . ?
C221 C226 H22E 119.7 . . ?
C232 C231 C236 120.0 . . ?
C232 C231 P2 121.9(3) . . ?
C236 C231 P2 118.1(3) . . ?
C231 C232 C233 120.0 . . ?
C231 C232 H23A 120.0 . . ?
C233 C232 H23A 120.0 . . ?
C234 C233 C232 120.0 . . ?
C234 C233 H23B 120.0 . . ?
C232 C233 H23B 120.0 . . ?
C235 C234 C233 120.0 . . ?
C235 C234 H23J 120.0 . . ?
C233 C234 H23J 120.0 . . ?
C234 C235 C236 120.0 . . ?
C234 C235 H23E 120.0 . . ?
C236 C235 H23E 120.0 . . ?
C235 C236 C231 120.0 . . ?
C235 C236 H23F 120.0 . . ?
C231 C236 H23F 120.0 . . ?
C23B C23A C23F 120.0 . . ?
C23B C23A P2 117.4(3) . . ?
C23F C23A P2 122.6(3) . . ?
C23A C23B C23C 120.0 . . ?
C23A C23B H23C 120.0 . . ?
C23C C23B H23C 120.0 . . ?
C23B C23C C23D 120.0 . . ?
C23B C23C H23D 120.0 . . ?
C23D C23C H23D 120.0 . . ?
C23E C23D C23C 120.0 . . ?
C23E C23D H23K 120.0 . . ?
C23C C23D H23K 120.0 . . ?
C23F C23E C23D 120.0 . . ?
C23F C23E H23G 120.0 . . ?
C23D C23E H23G 120.0 . . ?
C23E C23F C23A 120.0 . . ?
C23E C23F H23H 120.0 . . ?
C23A C23F H23H 120.0 . . ?
N2 C21 C22 119.8(3) . . ?
N2 C21 Pd2 117.3(3) . . ?
C22 C21 Pd2 122.8(3) . . ?
C23 C22 C21 120.4(4) . . ?
C23 C22 H22F 119.8 . . ?
C21 C22 H22F 119.8 . . ?
C22 C23 C24 119.2(4) . . ?
C22 C23 H23I 120.4 . . ?
C24 C23 H23I 120.4 . . ?
C25 C24 C23 118.0(4) . . ?
C25 C24 H24A 121.0 . . ?
C23 C24 H24A 121.0 . . ?
N2 C25 C24 122.9(4) . . ?
N2 C25 H25A 118.6 . . ?
C24 C25 H25A 118.6 . . ?
C21 N2 C25 119.6(3) . . ?
C21 N2 Pd1 117.8(2) . . ?
C25 N2 Pd1 122.6(3) . . ?
C6S C5S C7S 70.7(6) 2_476 2_476 ?
C6S C5S C11S 66.6(5) 2_476 2_476 ?
C7S C5S C11S 137.2(7) 2_476 2_476 ?
C6S C5S N1S 115.8(8) 2_476 . ?
C7S C5S N1S 45.2(5) 2_476 . ?
C11S C5S N1S 176.5(8) 2_476 . ?
C6S C5S C4S 124.1(8) 2_476 . ?
C7S C5S C4S 165.0(5) 2_476 . ?
C11S C5S C4S 57.7(6) 2_476 . ?
N1S C5S C4S 120.0 . . ?
C6S C5S C8S 131.9(12) 2_476 2_476 ?
C7S C5S C8S 61.2(6) 2_476 2_476 ?
C11S C5S C8S 161.2(10) 2_476 2_476 ?
N1S C5S C8S 16.0(6) . 2_476 ?
C4S C5S C8S 104.0(6) . 2_476 ?
C6S C5S C6S 2.6(6) 2_476 . ?
C7S C5S C6S 68.1(5) 2_476 . ?
C11S C5S C6S 69.2(5) 2_476 . ?
N1S C5S C6S 113.3(4) . . ?
C4S C5S C6S 126.7(4) . . ?
C8S C5S C6S 129.3(7) 2_476 . ?
C6S C5S C10S 122.9(10) 2_476 2_476 ?
C7S C5S C10S 166.0(9) 2_476 2_476 ?
C11S C5S C10S 56.4(6) 2_476 2_476 ?
N1S C5S C10S 121.1(5) . 2_476 ?
C4S C5S C10S 5.3(10) . 2_476 ?
C8S C5S C10S 105.0(6) 2_476 2_476 ?
C6S C5S C10S 125.5(6) . 2_476 ?
C6S C5S C9S 174.1(14) 2_476 2_476 ?
C7S C5S C9S 114.5(8) 2_476 2_476 ?
C11S C5S C9S 108.1(9) 2_476 2_476 ?
N1S C5S C9S 69.3(6) . 2_476 ?
C4S C5S C9S 50.9(6) . 2_476 ?
C8S C5S C9S 53.3(3) 2_476 2_476 ?
C6S C5S C9S 176.5(8) . 2_476 ?
C10S C5S C9S 51.8(4) 2_476 2_476 ?
C8S N1S C7S 152(3) 2_476 2_476 ?
C8S N1S C1S 28(2) 2_476 . ?
C7S N1S C1S 177.5(12) 2_476 . ?
C8S N1S C5S 93(2) 2_476 . ?
C7S N1S C5S 59.3(9) 2_476 . ?
C1S N1S C5S 120.0 . . ?
C8S N1S C9S 31.3(17) 2_476 2_476 ?
C7S N1S C9S 120.9(12) 2_476 2_476 ?
C1S N1S C9S 58.6(4) . 2_476 ?
C5S N1S C9S 61.6(4) . 2_476 ?
N1S C1S C2S 120.0 . . ?
N1S C1S H1SB 120.0 . . ?
C2S C1S H1SB 120.0 . . ?
C3S C2S C1S 120.0 . . ?
C3S C2S C8S 90.6(4) . 2_476 ?
C1S C2S C8S 29.4(4) . 2_476 ?
C3S C2S H2SA 120.0 . . ?
C1S C2S H2SA 120.0 . . ?
C8S C2S H2SA 149.4 2_476 . ?
C2S C3S C4S 120.0 . . ?
C2S C3S H3SA 120.0 . . ?
C4S C3S H3SA 120.0 . . ?
C3S C4S C5S 120.0 . . ?
C3S C4S H4SA 120.0 . . ?
C5S C4S H4SA 120.0 . . ?
C6S C6S C5S 169(3) 2_476 2_476 ?
C6S C6S C7S 112(2) 2_476 . ?
C5S C6S C7S 57.0(6) 2_476 . ?
C6S C6S C11S 128(2) 2_476 . ?
C5S C6S C11S 63.1(6) 2_476 . ?
C7S C6S C11S 120.0 . . ?
C6S C6S C5S 8(2) 2_476 . ?
C5S C6S C5S 177.4(7) 2_476 . ?
C7S C6S C5S 120.5(3) . . ?
C11S C6S C5S 119.5(3) . . ?
C6S C6S C7S 55.4(18) 2_476 2_476 ?
C5S C6S C7S 135.4(11) 2_476 2_476 ?
C7S C6S C7S 167.6(7) . 2_476 ?
C11S C6S C7S 72.4(7) . 2_476 ?
C5S C6S C7S 47.1(6) . 2_476 ?
C6S C6S C11S 42.1(17) 2_476 2_476 ?
C5S C6S C11S 127.0(10) 2_476 2_476 ?
C7S C6S C11S 70.1(7) . 2_476 ?
C11S C6S C11S 169.9(7) . 2_476 ?
C5S C6S C11S 50.4(5) . 2_476 ?
C7S C6S C11S 97.5(7) 2_476 2_476 ?
N1S C7S C5S 75.5(13) 2_476 2_476 ?
N1S C7S F1S 111.9(15) 2_476 . ?
C5S C7S F1S 172.6(8) 2_476 . ?
N1S C7S C6S 127.8(13) 2_476 . ?
C5S C7S C6S 52.3(4) 2_476 . ?
F1S C7S C6S 120.3(6) . . ?
N1S C7S C8S 7.9(13) 2_476 . ?
C5S C7S C8S 67.7(4) 2_476 . ?
F1S C7S C8S 119.7(6) . . ?
C6S C7S C8S 120.0 . . ?
N1S C7S C6S 140.2(16) 2_476 2_476 ?
C5S C7S C6S 64.7(6) 2_476 2_476 ?
F1S C7S C6S 107.9(8) . 2_476 ?
C6S C7S C6S 12.4(5) . 2_476 ?
C8S C7S C6S 132.4(5) . 2_476 ?
N1S C7S C11S 170.5(16) 2_476 2_476 ?
C5S C7S C11S 113.9(8) 2_476 2_476 ?
F1S C7S C11S 58.7(5) . 2_476 ?
C6S C7S C11S 61.6(6) . 2_476 ?
C8S C7S C11S 178.4(6) . 2_476 ?
C6S C7S C11S 49.2(5) 2_476 2_476 ?
C9S C8S C7S 120.0 . . ?
C9S C8S C2S 36.9(9) . 2_476 ?
C7S C8S C2S 156.2(9) . 2_476 ?
C9S C8S H8SA 120.0 . . ?
C7S C8S H8SA 120.0 . . ?
C2S C8S H8SA 83.4 2_476 . ?
C3S C9S C2S 74.2(8) 2_476 2_476 ?
C3S C9S C4S 70.7(16) 2_476 2_476 ?
C2S C9S C4S 144(2) 2_476 2_476 ?
C3S C9S F2S 58.4(12) 2_476 . ?
C2S C9S F2S 17.7(16) 2_476 . ?
C4S C9S F2S 129.0(10) 2_476 . ?
C3S C9S C8S 168(2) 2_476 . ?
C2S C9S C8S 100.0(15) 2_476 . ?
C4S C9S C8S 113.2(6) 2_476 . ?
F2S C9S C8S 117.0(8) . . ?
C3S C9S C10S 65.1(12) 2_476 . ?
C2S C9S C10S 139.3(15) 2_476 . ?
C4S C9S C10S 8.8(11) 2_476 . ?
F2S C9S C10S 122.9(8) . . ?
C8S C9S C10S 120.0 . . ?
C3S C9S C1S 132.5(13) 2_476 2_476 ?
C2S C9S C1S 58.8(10) 2_476 2_476 ?
C4S C9S C1S 153.2(15) 2_476 2_476 ?
F2S C9S C1S 75.8(9) . 2_476 ?
C8S C9S C1S 41.3(6) . 2_476 ?
C10S C9S C1S 161.0(7) . 2_476 ?
C3S C9S C5S 125.8(15) 2_476 2_476 ?
C2S C9S C5S 156(2) 2_476 2_476 ?
C4S C9S C5S 55.5(4) 2_476 2_476 ?
F2S C9S C5S 173.6(11) . 2_476 ?
C8S C9S C5S 57.8(4) . 2_476 ?
C10S C9S C5S 62.2(4) . 2_476 ?
C1S C9S C5S 98.9(9) 2_476 2_476 ?
C3S C9S N1S 168(3) 2_476 2_476 ?
C2S C9S N1S 108.5(18) 2_476 2_476 ?
C4S C9S N1S 104.5(6) 2_476 2_476 ?
F2S C9S N1S 125.7(9) . 2_476 ?
C8S C9S N1S 8.7(4) . 2_476 ?
C10S C9S N1S 111.3(4) . 2_476 ?
C1S C9S N1S 50.0(8) 2_476 2_476 ?
C5S C9S N1S 49.1(3) 2_476 2_476 ?
C11S C10S C9S 120.0 . . ?
C11S C10S H10A 120.0 . . ?
C9S C10S H10A 120.0 . . ?
C10S C11S C6S 120.0 . . ?
C10S C11S H11F 120.0 . . ?
C6S C11S H11F 120.0 . . ?
C7S F1S C11S 75.1(6) . 2_476 ?
C2S F2S C3S 107(3) 2_476 2_476 ?
C2S F2S C9S 63(3) 2_476 . ?
C3S F2S C9S 49.1(10) 2_476 . ?
C2S F2S C1S 15(4) 2_476 2_476 ?
C3S F2S C1S 105.3(11) 2_476 2_476 ?
C9S F2S C1S 57.1(8) . 2_476 ?

loop_
_geom_bond_atom_site_label_1
_geom_bond_atom_site_label_2
_geom_bond_distance
_geom_bond_site_symmetry_2
_geom_bond_publ_flag
Pd1 C11 1.993(3) . ?
Pd1 N2 2.087(3) . ?
Pd1 P1 2.2645(11) . ?
Pd1 Br1 2.5079(5) . ?
P1 C131 1.788(4) . ?
P1 C121 1.819(4) . ?
P1 C111 1.823(4) . ?
P1 C13A 1.889(3) . ?
C111 C116 1.380(6) . ?
C111 C112 1.390(6) . ?
C112 C113 1.374(6) . ?
C112 H11A 0.9500 . ?
C113 C114 1.389(8) . ?
C113 H11B 0.9500 . ?
C114 C115 1.371(8) . ?
C114 H11C 0.9500 . ?
C115 C116 1.390(7) . ?
C115 H11D 0.9500 . ?
C116 H11E 0.9500 . ?
C121 C126 1.376(7) . ?
C121 C122 1.387(6) . ?
C122 C123 1.383(7) . ?
C122 H12A 0.9500 . ?
C123 C124 1.360(8) . ?
C123 H12B 0.9500 . ?
C124 C125 1.358(9) . ?
C124 H12C 0.9500 . ?
C125 C126 1.384(8) . ?
C125 H12D 0.9500 . ?
C126 H12E 0.9500 . ?
C131 C132 1.3900 . ?
C131 C136 1.3900 . ?
C132 C133 1.3900 . ?
C132 H13C 0.9500 . ?
C133 C134 1.3900 . ?
C133 H13D 0.9500 . ?
C134 C135 1.3900 . ?
C134 H13K 0.9500 . ?
C135 C136 1.3900 . ?
C135 H13G 0.9500 . ?
C136 H13H 0.9500 . ?
C13A C13B 1.3900 . ?
C13A C13F 1.3900 . ?
C13B C13C 1.3900 . ?
C13B H13A 0.9500 . ?
C13C C13D 1.3900 . ?
C13C H13B 0.9500 . ?
C13D C13E 1.3900 . ?
C13D H13J 0.9500 . ?
C13E C13F 1.3900 . ?
C13E H13E 0.9500 . ?
C13F H13F 0.9500 . ?
C11 N1 1.345(4) . ?
C11 C12 1.3970 . ?
C12 C13 1.372(5) . ?
C12 H12F 0.9500 . ?
C13 C14 1.378(8) . ?
C13 H13I 0.9500 . ?
C14 C15 1.371(7) . ?
C14 H14A 0.9500 . ?
C15 N1 1.359(5) . ?
C15 H15A 0.9500 . ?
N1 Pd2 2.086(3) . ?
Pd2 C21 2.000(4) . ?
Pd2 P2 2.2752(10) . ?
Pd2 Br2 2.5169(6) . ?
P2 C221 1.822(4) . ?
P2 C211 1.825(4) . ?
P2 C231 1.847(4) . ?
P2 C23A 1.850(5) . ?
C211 C212 1.376(6) . ?
C211 C216 1.390(6) . ?
C212 C213 1.393(7) . ?
C212 H21A 0.9500 . ?
C213 C214 1.370(9) . ?
C213 H21B 0.9500 . ?
C214 C215 1.382(9) . ?
C214 H21C 0.9500 . ?
C215 C216 1.386(7) . ?
C215 H21D 0.9500 . ?
C216 H21E 0.9500 . ?
C221 C222 1.381(6) . ?
C221 C226 1.398(6) . ?
C222 C223 1.386(6) . ?
C222 H22A 0.9500 . ?
C223 C224 1.382(8) . ?
C223 H22B 0.9500 . ?
C224 C225 1.372(8) . ?
C224 H22C 0.9500 . ?
C225 C226 1.375(6) . ?
C225 H22D 0.9500 . ?
C226 H22E 0.9500 . ?
C231 C232 1.3900 . ?
C231 C236 1.3900 . ?
C232 C233 1.3900 . ?
C232 H23A 0.9500 . ?
C233 C234 1.3900 . ?
C233 H23B 0.9500 . ?
C234 C235 1.3900 . ?
C234 H23J 0.9500 . ?
C235 C236 1.3900 . ?
C235 H23E 0.9500 . ?
C236 H23F 0.9500 . ?
C23A C23B 1.3900 . ?
C23A C23F 1.3900 . ?
C23B C23C 1.3900 . ?
C23B H23C 0.9500 . ?
C23C C23D 1.3900 . ?
C23C H23D 0.9500 . ?
C23D C23E 1.3900 . ?
C23D H23K 0.9500 . ?
C23E C23F 1.3900 . ?
C23E H23G 0.9500 . ?
C23F H23H 0.9500 . ?
C21 N2 1.344(5) . ?
C21 C22 1.397(5) . ?
C22 C23 1.383(6) . ?
C22 H22F 0.9500 . ?
C23 C24 1.385(6) . ?
C23 H23I 0.9500 . ?
C24 C25 1.379(6) . ?
C24 H24A 0.9500 . ?
C25 N2 1.355(5) . ?
C25 H25A 0.9500 . ?
C5S C6S 1.166(9) 2_476 ?
C5S C7S 1.235(15) 2_476 ?
C5S C11S 1.350(14) 2_476 ?
C5S N1S 1.3900 . ?
C5S C4S 1.3900 . ?
C5S C8S 1.467(12) 2_476 ?
C5S C6S 1.523(10) . ?
C5S C10S 1.566(14) 2_476 ?
C5S C9S 1.618(9) 2_476 ?
N1S C8S 0.406(13) 2_476 ?
N1S C7S 1.018(11) 2_476 ?
N1S C1S 1.3900 . ?
N1S C9S 1.721(16) 2_476 ?
C1S C2S 1.3900 . ?
C1S H1SB 0.9500 . ?
C2S C3S 1.3900 . ?
C2S C8S 2.004(14) 2_476 ?
C2S H2SA 0.9500 . ?
C3S C4S 1.3900 . ?
C3S H3SA 0.9500 . ?
C4S H4SA 0.9500 . ?
C6S C6S 0.362(13) 2_476 ?
C6S C5S 1.166(9) 2_476 ?
C6S C7S 1.3900 . ?
C6S C11S 1.3900 . ?
C6S C7S 1.563(13) 2_476 ?
C6S C11S 1.637(13) 2_476 ?
C7S N1S 1.018(10) 2_476 ?
C7S C5S 1.235(11) 2_476 ?
C7S F1S 1.307(10) . ?
C7S C8S 1.3900 . ?
C7S C6S 1.563(13) 2_476 ?
C7S C11S 1.750(16) 2_476 ?
C8S C9S 1.3900 . ?
C8S C2S 2.004(18) 2_476 ?
C8S H8SA 0.9500 . ?
C9S C3S 1.07(2) 2_476 ?
C9S C2S 1.223(13) 2_476 ?
C9S C4S 1.31(2) 2_476 ?
C9S F2S 1.352(13) . ?
C9S C10S 1.3900 . ?
C9S C1S 1.55(3) 2_476 ?
C9S C5S 1.618(9) 2_476 ?
C9S N1S 1.72(2) 2_476 ?
C10S C11S 1.3900 . ?
C10S H10A 0.9500 . ?
C11S H11F 0.9500 . ?
F1S C11S 1.546(13) 2_476 ?
F2S C2S 0.42(3) 2_476 ?
F2S C3S 1.21(3) 2_476 ?
F2S C1S 1.79(3) 2_476 ?
